data_7057142
loop_
_publ_author_name
'Brink, Alice'
'Kroon, Robin E.'
'Visser, Hendrik G.'
'van Rensburg, Constance E. J.'
'Roodt, Andreas'

_publ_section_title
;
 Designing model imino bifunctional chelators for radiopharmaceuticals --
 in vitro antitumor activity, photoluminescence and structural analysis
;
_journal_issue 7
_journal_name_full 'New Journal of Chemistry'
_journal_page_first 5193
_journal_paper_doi 10.1039/C7NJ04208F
_journal_volume 42
_journal_year 2018
_chemical_formula_moiety 'C16 H17 N O2'
_chemical_formula_sum 'C16 H17 N O2'
_chemical_formula_weight 255.31
_chemical_name_systematic '2-[2-(4-hydroxyphenyl)ethyliminomethyl]-5-methylphenol '
_space_group_IT_number 2
_space_group_name_Hall '-P 1'
_space_group_name_H-M_alt 'P -1'
_symmetry_cell_setting triclinic
_symmetry_space_group_name_Hall '-P 1'
_symmetry_space_group_name_H-M 'P -1'
_audit_creation_date 2010-12-20T12:44:48-00:00
_audit_creation_method 'WinGX routine CIF_UPDATE'
_audit_update_record
;
2016-06-03 deposited with the CCDC.
2018-02-12 downloaded from the CCDC.
;
_cell_angle_alpha 89.413(4)
_cell_angle_beta 77.258(3)
_cell_angle_gamma 80.098(4)
_cell_formula_units_Z 4
_cell_length_a 7.3079(5)
_cell_length_b 11.7966(8)
_cell_length_c 15.5593(11)
_cell_measurement_reflns_used 4752
_cell_measurement_temperature 100(2)
_cell_measurement_theta_max 27.62
_cell_measurement_theta_min 3.12
_cell_volume 1288.28(16)
_computing_cell_refinement 'Saint-Plus (Bruker, 2004)'
_computing_data_collection 'APEX2 (Bruker, 2005)'
_computing_data_reduction 'SAINT-Plus and XPREP (Bruker, 2004)'
_computing_molecular_graphics 'DIAMOND 3.0c (Brandenburg & Putz, 2004)'
_computing_publication_material 'WingGX (Farrugia, 1999)'
_computing_structure_refinement 'SHELXL-97 (Sheldrick, 2008)'
_computing_structure_solution 'SIR-92 (Altomare et al., 1999)'
_diffrn_ambient_temperature 100(2)
_diffrn_detector_area_resol_mean 512
_diffrn_measured_fraction_theta_full 0.983
_diffrn_measured_fraction_theta_max 0.983
_diffrn_measurement_device_type
;
Bruker X8 ApexII 4K Kappa CCD
;
_diffrn_measurement_method '\w and \f'
_diffrn_radiation_monochromator graphite
_diffrn_radiation_source 'sealed tube'
_diffrn_radiation_type MoK\a
_diffrn_radiation_wavelength 0.71073
_diffrn_reflns_av_R_equivalents 0.0415
_diffrn_reflns_limit_h_max 9
_diffrn_reflns_limit_h_min -9
_diffrn_reflns_limit_k_max 15
_diffrn_reflns_limit_k_min -15
_diffrn_reflns_limit_l_max 20
_diffrn_reflns_limit_l_min -20
_diffrn_reflns_number 24644
_diffrn_reflns_theta_full 28
_diffrn_reflns_theta_max 28
_diffrn_reflns_theta_min 1.34
_diffrn_standards_decay_% 0
_diffrn_standards_interval_count 0
_diffrn_standards_interval_time 0
_diffrn_standards_number 0
_exptl_absorpt_coefficient_mu 0.087
_exptl_absorpt_correction_T_max 0.9931
_exptl_absorpt_correction_T_min 0.972
_exptl_absorpt_correction_type multi-scan
_exptl_absorpt_process_details
;
SADABS (Bruker, 2004)
;
_exptl_crystal_colour yellow
_exptl_crystal_density_diffrn 1.316
_exptl_crystal_density_method 'not measured'
_exptl_crystal_description needle
_exptl_crystal_F_000 544
_exptl_crystal_size_max 0.33
_exptl_crystal_size_mid 0.09
_exptl_crystal_size_min 0.08
_refine_diff_density_max 0.787
_refine_diff_density_min -0.691
_refine_ls_extinction_method none
_refine_ls_goodness_of_fit_ref 1.086
_refine_ls_hydrogen_treatment constr
_refine_ls_matrix_type full
_refine_ls_number_parameters 345
_refine_ls_number_reflns 6114
_refine_ls_number_restraints 0
_refine_ls_restrained_S_all 1.086
_refine_ls_R_factor_gt 0.0547
_refine_ls_shift/su_max 0
_refine_ls_structure_factor_coef Fsqd
_refine_ls_weighting_details 'calc w=1/[\s^2^(Fo^2^)+(0.0776P)^2^+0.5323P] where P=(Fo^2^+2Fc^2^)/3'
_refine_ls_weighting_scheme calc
_refine_ls_wR_factor_ref 0.1629
_reflns_number_gt 4448
_reflns_number_total 6114
_reflns_threshold_expression >2\s(I)
_cod_data_source_file c7nj04208f2.cif
_cod_data_source_block 10tab4_0m
_cod_depositor_comments 'Adding full bibliography for 7057138--7057142.cif.'
_cod_original_cell_volume 1288.28(15)
_cod_database_code 7057142

loop_
_symmetry_equiv_pos_as_xyz
'x, y, z'
'-x, -y, -z'

loop_
_atom_site_label
_atom_site_type_symbol
_atom_site_fract_x
_atom_site_fract_y
_atom_site_fract_z
_atom_site_U_iso_or_equiv
_atom_site_adp_type
_atom_site_occupancy
_atom_site_calc_flag
_atom_site_refinement_flags
C441 C 0.3911(3) 0.99381(18) 0.11969(12) 0.0240(4) Uani 1 d .
H44A H 0.5131 0.9415 0.1141 0.036 Uiso 1 calc R
H44B H 0.4102 1.0611 0.0835 0.036 Uiso 1 calc R
H44C H 0.3004 0.9538 0.0997 0.036 Uiso 1 calc R
O2 O 0.39857(18) 0.96021(11) 0.43161(8) 0.0187(3) Uani 1 d .
H2 H 0.344 0.9927 0.4806 0.028 Uiso 1 calc R
O6 O 0.1316(2) 1.26463(11) 1.04437(8) 0.0232(3) Uani 1 d .
H6C H 0.157 1.3314 1.0448 0.035 Uiso 1 calc R
C4 C 0.1195(3) 1.16237(15) 0.47600(12) 0.0173(4) Uani 1 d .
H4 H 0.0177 1.2261 0.4867 0.021 Uiso 1 calc R
C5 C 0.1631(3) 1.18888(16) 0.62557(11) 0.0189(4) Uani 1 d .
H5A H 0.0551 1.2535 0.6294 0.023 Uiso 1 calc R
H5B H 0.277 1.2214 0.6299 0.023 Uiso 1 calc R
C6 C 0.1175(3) 1.10938(16) 0.70136(11) 0.0189(4) Uani 1 d .
H6A H -0.0105 1.0908 0.7037 0.023 Uiso 1 calc R
H6B H 0.2102 1.0365 0.689 0.023 Uiso 1 calc R
C41 C 0.1758(2) 1.11084(15) 0.39035(11) 0.0159(4) Uani 1 d .
C42 C 0.3231(2) 1.01107(14) 0.37027(11) 0.0149(4) Uani 1 d .
C43 C 0.3865(2) 0.97467(15) 0.28080(12) 0.0165(4) Uani 1 d .
H43 H 0.4824 0.9082 0.2657 0.02 Uiso 1 calc R
C44 C 0.3141(3) 1.03221(15) 0.21441(11) 0.0170(4) Uani 1 d .
C45 C 0.1663(3) 1.12839(15) 0.23584(12) 0.0172(4) Uani 1 d .
H45 H 0.1137 1.1671 0.1907 0.021 Uiso 1 calc R
C46 C 0.0988(3) 1.16582(15) 0.32173(12) 0.0174(4) Uani 1 d .
H46 H -0.0017 1.23 0.3356 0.021 Uiso 1 calc R
C61 C 0.1208(2) 1.15630(15) 0.79085(11) 0.0158(4) Uani 1 d .
C62 C 0.1601(3) 1.26463(16) 0.80592(12) 0.0183(4) Uani 1 d .
H62 H 0.184 1.3139 0.7576 0.022 Uiso 1 calc R
C63 C 0.1655(3) 1.30330(15) 0.88928(12) 0.0172(4) Uani 1 d .
H63 H 0.1937 1.3777 0.8971 0.021 Uiso 1 calc R
C64 C 0.1299(3) 1.23333(16) 0.96105(11) 0.0172(4) Uani 1 d .
C65 C 0.0889(3) 1.12506(16) 0.94726(12) 0.0212(4) Uani 1 d .
H65 H 0.0628 1.0763 0.9958 0.025 Uiso 1 calc R
C66 C 0.0856(3) 1.08762(16) 0.86390(12) 0.0206(4) Uani 1 d .
H66 H 0.0585 1.0129 0.8562 0.025 Uiso 1 calc R
N2 N 0.1987(2) 1.12767(13) 0.54074(10) 0.0178(3) Uani 1 d .
C1 C 0.6453(3) 0.32494(15) -0.03781(12) 0.0172(4) Uani 1 d .
H1 H 0.5885 0.258 -0.0349 0.021 Uiso 1 calc R
C2 C 0.6528(3) 0.30801(16) 0.11874(12) 0.0201(4) Uani 1 d .
H2A H 0.7411 0.2336 0.1152 0.024 Uiso 1 calc R
H2B H 0.5205 0.2933 0.1365 0.024 Uiso 1 calc R
C3 C 0.6908(3) 0.38893(16) 0.18506(11) 0.0177(4) Uani 1 d .
H3A H 0.8231 0.4028 0.165 0.021 Uiso 1 calc R
H3B H 0.605 0.4636 0.1848 0.021 Uiso 1 calc R
C11 C 0.6867(3) 0.37918(15) -0.11962(11) 0.0162(4) Uani 1 d .
C12 C 0.7677(3) 0.48253(15) -0.12634(12) 0.0171(4) Uani 1 d .
C13 C 0.8130(3) 0.52873(16) -0.21123(12) 0.0175(4) Uani 1 d .
H13 H 0.866 0.5972 -0.2176 0.021 Uiso 1 calc R
C14 C 0.7827(2) 0.47770(16) -0.28490(12) 0.0175(4) Uani 1 d .
C15 C 0.7023(3) 0.37597(16) -0.27686(12) 0.0181(4) Uani 1 d .
H15 H 0.6803 0.3407 -0.3274 0.022 Uiso 1 calc R
C16 C 0.6566(2) 0.32890(15) -0.19603(12) 0.0175(4) Uani 1 d .
H16 H 0.6031 0.2606 -0.1912 0.021 Uiso 1 calc R
C31 C 0.6655(2) 0.34946(15) 0.27844(11) 0.0155(4) Uani 1 d .
C32 C 0.6891(2) 0.42353(15) 0.34307(12) 0.0171(4) Uani 1 d .
H32 H 0.7181 0.4973 0.3267 0.021 Uiso 1 calc R
C33 C 0.6714(3) 0.39278(15) 0.43025(12) 0.0180(4) Uani 1 d .
H33 H 0.6881 0.445 0.4728 0.022 Uiso 1 calc R
C34 C 0.6290(2) 0.28482(15) 0.45542(11) 0.0165(4) Uani 1 d .
C35 C 0.6010(2) 0.21062(15) 0.39298(11) 0.0168(4) Uani 1 d .
H35 H 0.5695 0.1375 0.4098 0.02 Uiso 1 calc R
C36 C 0.6188(2) 0.24305(15) 0.30553(12) 0.0169(4) Uani 1 d .
H36 H 0.5987 0.1914 0.2634 0.02 Uiso 1 calc R
C141 C 0.8331(3) 0.52919(17) -0.37427(12) 0.0219(4) Uani 1 d .
H14A H 0.7161 0.5643 -0.3922 0.033 Uiso 1 calc R
H14B H 0.9047 0.4687 -0.4174 0.033 Uiso 1 calc R
H14C H 0.9112 0.5881 -0.3713 0.033 Uiso 1 calc R
N1 N 0.6819(2) 0.36317(13) 0.03326(10) 0.0188(3) Uani 1 d .
O1 O 0.7983(2) 0.53017(11) -0.05734(8) 0.0220(3) Uani 1 d .
H1A H 0.7634 0.4918 -0.0128 0.033 Uiso 1 calc R
O3 O 0.61976(19) 0.25677(11) 0.54131(8) 0.0215(3) Uani 1 d .
H3 H 0.5483 0.2077 0.555 0.032 Uiso 1 calc R

loop_
_atom_site_aniso_label
_atom_site_aniso_U_11
_atom_site_aniso_U_22
_atom_site_aniso_U_33
_atom_site_aniso_U_23
_atom_site_aniso_U_13
_atom_site_aniso_U_12
C441 0.0278(11) 0.0295(11) 0.0133(9) -0.0014(8) -0.0048(8) -0.0014(8)
O2 0.0232(7) 0.0193(7) 0.0128(6) -0.0004(5) -0.0059(5) 0.0005(5)
O6 0.0378(8) 0.0218(7) 0.0127(7) 0.0003(5) -0.0064(6) -0.0119(6)
C4 0.0166(9) 0.0184(9) 0.0155(9) -0.0009(7) -0.0020(7) -0.0013(7)
C5 0.0225(10) 0.0211(9) 0.0115(8) -0.0015(7) -0.0024(7) -0.0010(7)
C6 0.0239(10) 0.0215(9) 0.0112(9) -0.0008(7) -0.0018(7) -0.0065(7)
C41 0.0156(9) 0.0187(9) 0.0133(9) 0.0005(7) -0.0029(7) -0.0035(7)
C42 0.0168(9) 0.0142(8) 0.0144(9) 0.0002(6) -0.0039(7) -0.0039(7)
C43 0.0168(9) 0.0166(9) 0.0154(9) -0.0025(7) -0.0029(7) -0.0017(7)
C44 0.0175(9) 0.0201(9) 0.0144(9) -0.0005(7) -0.0030(7) -0.0067(7)
C45 0.0204(9) 0.0193(9) 0.0136(9) 0.0033(7) -0.0071(7) -0.0041(7)
C46 0.0170(9) 0.0177(9) 0.0172(9) 0.0012(7) -0.0044(7) -0.0016(7)
C61 0.0140(8) 0.0193(9) 0.0137(9) -0.0006(7) -0.0024(7) -0.0024(7)
C62 0.0231(10) 0.0188(9) 0.0128(9) 0.0025(7) -0.0033(7) -0.0038(7)
C63 0.0211(9) 0.0153(8) 0.0158(9) -0.0003(7) -0.0040(7) -0.0044(7)
C64 0.0188(9) 0.0217(9) 0.0120(8) -0.0019(7) -0.0044(7) -0.0047(7)
C65 0.0298(10) 0.0211(9) 0.0145(9) 0.0034(7) -0.0046(7) -0.0098(8)
C66 0.0262(10) 0.0182(9) 0.0184(9) -0.0001(7) -0.0034(7) -0.0087(7)
N2 0.0205(8) 0.0215(8) 0.0106(7) 0.0001(6) -0.0023(6) -0.0034(6)
C1 0.0175(9) 0.0168(9) 0.0165(9) -0.0008(7) -0.0038(7) -0.0010(7)
C2 0.0274(10) 0.0198(9) 0.0133(9) 0.0022(7) -0.0047(7) -0.0045(8)
C3 0.0190(9) 0.0210(9) 0.0134(9) 0.0016(7) -0.0042(7) -0.0034(7)
C11 0.0180(9) 0.0173(9) 0.0132(9) -0.0001(7) -0.0042(7) -0.0017(7)
C12 0.0182(9) 0.0167(9) 0.0167(9) -0.0024(7) -0.0054(7) -0.0014(7)
C13 0.0185(9) 0.0184(9) 0.0164(9) 0.0008(7) -0.0047(7) -0.0043(7)
C14 0.0141(9) 0.0212(9) 0.0158(9) 0.0010(7) -0.0029(7) -0.0001(7)
C15 0.0181(9) 0.0218(9) 0.0145(9) -0.0040(7) -0.0045(7) -0.0029(7)
C16 0.0182(9) 0.0166(9) 0.0178(9) -0.0023(7) -0.0043(7) -0.0027(7)
C31 0.0137(8) 0.0197(9) 0.0125(8) 0.0020(7) -0.0032(6) -0.0010(7)
C32 0.0184(9) 0.0163(9) 0.0165(9) 0.0016(7) -0.0039(7) -0.0028(7)
C33 0.0188(9) 0.0179(9) 0.0172(9) -0.0016(7) -0.0039(7) -0.0025(7)
C34 0.0147(9) 0.0216(9) 0.0126(8) 0.0016(7) -0.0027(7) -0.0018(7)
C35 0.0183(9) 0.0176(9) 0.0150(9) 0.0025(7) -0.0042(7) -0.0042(7)
C36 0.0176(9) 0.0201(9) 0.0134(9) -0.0014(7) -0.0044(7) -0.0029(7)
C141 0.0229(10) 0.0295(10) 0.0145(9) 0.0032(8) -0.0048(7) -0.0074(8)
N1 0.0237(8) 0.0197(8) 0.0122(7) 0.0012(6) -0.0038(6) -0.0017(6)
O1 0.0354(8) 0.0205(7) 0.0134(6) 0.0013(5) -0.0081(6) -0.0100(6)
O3 0.0313(8) 0.0234(7) 0.0117(6) 0.0028(5) -0.0050(5) -0.0098(6)

loop_
_atom_type_symbol
_atom_type_description
_atom_type_scat_dispersion_real
_atom_type_scat_dispersion_imag
_atom_type_scat_source
C C 0.0033 0.0016 'International Tables Vol C Tables 4.2.6.8 and 6.1.1.4'
H H 0 0 'International Tables Vol C Tables 4.2.6.8 and 6.1.1.4'
N N 0.0061 0.0033 'International Tables Vol C Tables 4.2.6.8 and 6.1.1.4'
O O 0.0106 0.006 'International Tables Vol C Tables 4.2.6.8 and 6.1.1.4'

loop_
_geom_angle_atom_site_label_1
_geom_angle_atom_site_label_2
_geom_angle_atom_site_label_3
_geom_angle
C44 C441 H44A 109.5
C44 C441 H44B 109.5
H44A C441 H44B 109.5
C44 C441 H44C 109.5
H44A C441 H44C 109.5
H44B C441 H44C 109.5
C42 O2 H2 109.5
C64 O6 H6C 109.5
N2 C4 C41 123.88(17)
N2 C4 H4 118.1
C41 C4 H4 118.1
N2 C5 C6 111.14(15)
N2 C5 H5A 109.4
C6 C5 H5A 109.4
N2 C5 H5B 109.4
C6 C5 H5B 109.4
H5A C5 H5B 108
C61 C6 C5 115.28(15)
C61 C6 H6A 108.5
C5 C6 H6A 108.5
C61 C6 H6B 108.5
C5 C6 H6B 108.5
H6A C6 H6B 107.5
C46 C41 C4 118.90(16)
C46 C41 C42 119.63(16)
C4 C41 C42 121.16(16)
O2 C42 C43 122.01(16)
O2 C42 C41 120.94(16)
C43 C42 C41 117.00(16)
C44 C43 C42 122.38(16)
C44 C43 H43 118.8
C42 C43 H43 118.8
C43 C44 C45 119.66(16)
C43 C44 C441 120.78(16)
C45 C44 C441 119.56(16)
C46 C45 C44 119.92(16)
C46 C45 H45 120
C44 C45 H45 120
C45 C46 C41 121.34(17)
C45 C46 H46 119.3
C41 C46 H46 119.3
C62 C61 C66 116.63(16)
C62 C61 C6 124.27(16)
C66 C61 C6 119.09(16)
C61 C62 C63 122.28(17)
C61 C62 H62 118.9
C63 C62 H62 118.9
C64 C63 C62 120.02(16)
C64 C63 H63 120
C62 C63 H63 120
O6 C64 C63 123.72(16)
O6 C64 C65 117.82(16)
C63 C64 C65 118.45(16)
C66 C65 C64 120.78(17)
C66 C65 H65 119.6
C64 C65 H65 119.6
C65 C66 C61 121.83(17)
C65 C66 H66 119.1
C61 C66 H66 119.1
C4 N2 C5 124.94(16)
N1 C1 C11 122.49(17)
N1 C1 H1 118.8
C11 C1 H1 118.8
N1 C2 C3 107.48(15)
N1 C2 H2A 110.2
C3 C2 H2A 110.2
N1 C2 H2B 110.2
C3 C2 H2B 110.2
H2A C2 H2B 108.5
C31 C3 C2 116.28(15)
C31 C3 H3A 108.2
C2 C3 H3A 108.2
C31 C3 H3B 108.2
C2 C3 H3B 108.2
H3A C3 H3B 107.4
C16 C11 C1 119.89(16)
C16 C11 C12 119.57(16)
C1 C11 C12 120.48(16)
O1 C12 C13 122.02(16)
O1 C12 C11 120.92(16)
C13 C12 C11 117.06(16)
C14 C13 C12 122.23(17)
C14 C13 H13 118.9
C12 C13 H13 118.9
C13 C14 C15 119.84(16)
C13 C14 C141 120.75(17)
C15 C14 C141 119.41(16)
C16 C15 C14 119.63(16)
C16 C15 H15 120.2
C14 C15 H15 120.2
C15 C16 C11 121.67(17)
C15 C16 H16 119.2
C11 C16 H16 119.2
C36 C31 C32 117.17(16)
C36 C31 C3 124.27(16)
C32 C31 C3 118.56(16)
C33 C32 C31 122.05(17)
C33 C32 H32 119
C31 C32 H32 119
C32 C33 C34 119.75(17)
C32 C33 H33 120.1
C34 C33 H33 120.1
O3 C34 C35 122.97(16)
O3 C34 C33 117.65(16)
C35 C34 C33 119.37(16)
C34 C35 C36 120.13(16)
C34 C35 H35 119.9
C36 C35 H35 119.9
C31 C36 C35 121.50(17)
C31 C36 H36 119.2
C35 C36 H36 119.2
C14 C141 H14A 109.5
C14 C141 H14B 109.5
H14A C141 H14B 109.5
C14 C141 H14C 109.5
H14A C141 H14C 109.5
H14B C141 H14C 109.5
C1 N1 C2 125.42(16)
C12 O1 H1A 109.5
C34 O3 H3 109.5

loop_
_geom_bond_atom_site_label_1
_geom_bond_atom_site_label_2
_geom_bond_distance
_geom_bond_site_symmetry_2
C441 C44 1.501(2) .
C441 H44A 0.98 .
C441 H44B 0.98 .
C441 H44C 0.98 .
O2 C42 1.297(2) .
O2 H2 0.84 .
O6 C64 1.355(2) .
O6 H6C 0.84 .
C4 N2 1.298(2) .
C4 C41 1.415(2) .
C4 H4 0.95 .
C5 N2 1.461(2) .
C5 C6 1.514(2) .
C5 H5A 0.99 .
C5 H5B 0.99 .
C6 C61 1.510(2) .
C6 H6A 0.99 .
C6 H6B 0.99 .
C41 C46 1.415(2) .
C41 C42 1.437(2) .
C42 C43 1.413(2) .
C43 C44 1.382(2) .
C43 H43 0.95 .
C44 C45 1.412(3) .
C45 C46 1.368(2) .
C45 H45 0.95 .
C46 H46 0.95 .
C61 C62 1.390(3) .
C61 C66 1.392(3) .
C62 C63 1.390(2) .
C62 H62 0.95 .
C63 C64 1.387(2) .
C63 H63 0.95 .
C64 C65 1.390(3) .
C65 C66 1.381(3) .
C65 H65 0.95 .
C66 H66 0.95 .
N2 N2 0 1
C1 N1 1.296(2) .
C1 C11 1.415(2) .
C1 H1 0.95 .
C2 N1 1.464(2) .
C2 C3 1.513(3) .
C2 H2A 0.99 .
C2 H2B 0.99 .
C3 C31 1.503(2) .
C3 H3A 0.99 .
C3 H3B 0.99 .
C11 C16 1.410(2) .
C11 C12 1.437(2) .
C12 O1 1.296(2) .
C12 C13 1.416(2) .
C13 C14 1.377(2) .
C13 H13 0.95 .
C14 C15 1.417(3) .
C14 C141 1.507(2) .
C15 C16 1.366(2) .
C15 H15 0.95 .
C16 H16 0.95 .
C31 C36 1.394(3) .
C31 C32 1.397(2) .
C32 C33 1.385(2) .
C32 H32 0.95 .
C33 C34 1.394(3) .
C33 H33 0.95 .
C34 O3 1.363(2) .
C34 C35 1.385(3) .
C35 C36 1.394(2) .
C35 H35 0.95 .
C36 H36 0.95 .
C141 H14A 0.98 .
C141 H14B 0.98 .
C141 H14C 0.98 .
N1 N1 0 1
O1 H1A 0.84 .
O3 H3 0.84 .

loop_
_geom_hbond_atom_site_label_D
_geom_hbond_atom_site_label_H
_geom_hbond_atom_site_label_A
_geom_hbond_site_symmetry_A
_geom_hbond_distance_DH
_geom_hbond_distance_HA
_geom_hbond_distance_DA
_geom_hbond_angle_DHA
O1 H1A N1 1 0.84 1.81 2.566(2) 149.1
O2 H2 N2 1 0.84 1.88 2.6270(19) 146.7
O3 H3 O2 2_666 0.84 1.97 2.6111(18) 132.4
O6 H6C O1 2_676 0.84 1.74 2.5778(18) 174.2
C15 H15 O3 1_554 0.95 2.44 3.387(2) 178
C35 H35 O2 1_545 0.95 2.6 3.514(2) 162.3
C45 H45 O6 1_554 0.95 2.53 3.408(2) 154.3

loop_
_geom_torsion_atom_site_label_1
_geom_torsion_atom_site_label_2
_geom_torsion_atom_site_label_3
_geom_torsion_atom_site_label_4
_geom_torsion
_geom_torsion_site_symmetry_4
N2 C5 C6 C61 167.18(15) .
N2 C4 C41 C46 -170.82(17) .
N2 C4 C41 C42 2.7(3) .
C46 C41 C42 O2 178.76(16) .
C4 C41 C42 O2 5.3(3) .
C46 C41 C42 C43 1.4(3) .
C4 C41 C42 C43 -172.07(16) .
O2 C42 C43 C44 -176.35(16) .
C41 C42 C43 C44 0.9(3) .
C42 C43 C44 C45 -2.5(3) .
C42 C43 C44 C441 177.36(17) .
C43 C44 C45 C46 1.6(3) .
C441 C44 C45 C46 -178.24(17) .
C44 C45 C46 C41 0.8(3) .
C4 C41 C46 C45 171.34(17) .
C42 C41 C46 C45 -2.3(3) .
C5 C6 C61 C62 0.6(3) .
C5 C6 C61 C66 -178.27(16) .
C66 C61 C62 C63 0.4(3) .
C6 C61 C62 C63 -178.57(17) .
C61 C62 C63 C64 -0.4(3) .
C62 C63 C64 O6 -179.72(16) .
C62 C63 C64 C65 -0.1(3) .
O6 C64 C65 C66 -179.73(17) .
C63 C64 C65 C66 0.6(3) .
C64 C65 C66 C61 -0.7(3) .
C62 C61 C66 C65 0.2(3) .
C6 C61 C66 C65 179.18(17) .
C41 C4 N2 N2 0.0(2) 1
C41 C4 N2 C5 170.54(16) .
C6 C5 N2 N2 0.0(2) 1
C6 C5 N2 C4 129.94(19) .
N1 C2 C3 C31 178.99(14) .
N1 C1 C11 C16 175.36(17) .
N1 C1 C11 C12 -1.8(3) .
C16 C11 C12 O1 -179.49(16) .
C1 C11 C12 O1 -2.4(3) .
C16 C11 C12 C13 0.1(2) .
C1 C11 C12 C13 177.24(16) .
O1 C12 C13 C14 179.25(16) .
C11 C12 C13 C14 -0.4(3) .
C12 C13 C14 C15 0.5(3) .
C12 C13 C14 C141 -179.84(16) .
C13 C14 C15 C16 -0.4(3) .
C141 C14 C15 C16 179.92(16) .
C14 C15 C16 C11 0.2(3) .
C1 C11 C16 C15 -177.20(16) .
C12 C11 C16 C15 -0.1(3) .
C2 C3 C31 C36 3.0(3) .
C2 C3 C31 C32 -176.69(16) .
C36 C31 C32 C33 1.4(3) .
C3 C31 C32 C33 -178.88(16) .
C31 C32 C33 C34 0.0(3) .
C32 C33 C34 O3 177.69(15) .
C32 C33 C34 C35 -1.4(3) .
O3 C34 C35 C36 -177.78(15) .
C33 C34 C35 C36 1.2(3) .
C32 C31 C36 C35 -1.5(3) .
C3 C31 C36 C35 178.75(16) .
C34 C35 C36 C31 0.2(3) .
C11 C1 N1 N1 0.00(7) 1
C11 C1 N1 C2 -176.39(16) .
C3 C2 N1 N1 0.00(6) 1
C3 C2 N1 C1 -173.12(16) .
